data_7000031
loop_
_publ_author_name
'Steinke, Tobias'
'Gemel, Christian'
'Cokoja, Mirza'
'Winter, Manuela'
'Fischer, Roland A.'

_publ_section_title
;
 Novel RhCp*/GaCp* and RhCp*/InCp* cluster complexes.
;
_journal_issue 1
_journal_name_full 'Dalton transactions (Cambridge, England : 2003)'
_journal_page_first 55
_journal_page_last 62
_journal_paper_doi 10.1039/b408632e
_journal_year 2005
_chemical_formula_sum 'C54 H79 Ga3 Rh2'
_chemical_formula_weight 1143.15
_chemical_name_systematic
;
?
;
_space_group_IT_number 2
_symmetry_cell_setting triclinic
_symmetry_space_group_name_Hall '-P 1'
_symmetry_space_group_name_H-M 'P -1'
_atom_sites_solution_hydrogens geom
_atom_sites_solution_primary direct
_atom_sites_solution_secondary difmap
_audit_creation_method SHELXL-97
_cell_angle_alpha 74.978(16)
_cell_angle_beta 71.020(14)
_cell_angle_gamma 67.023(14)
_cell_formula_units_Z 2
_cell_length_a 11.819(7)
_cell_length_b 13.990(9)
_cell_length_c 17.931(10)
_cell_measurement_reflns_used 60
_cell_measurement_temperature 203(2)
_cell_measurement_theta_max 15.0
_cell_measurement_theta_min 10.0
_cell_volume 2551(3)
_computing_cell_refinement SMART
_computing_data_collection SMART
_computing_data_reduction SAINT
_computing_molecular_graphics 'Bruker axs SHELXTL-PLUS'
_computing_publication_material SHELXL-97
_computing_structure_refinement 'SHELXL-97 (Sheldrick, 1997)'
_computing_structure_solution 'SHELXS-97 (Sheldrick, 1990)'
_diffrn_ambient_temperature 203(2)
_diffrn_measured_fraction_theta_full 0.972
_diffrn_measured_fraction_theta_max 0.972
_diffrn_measurement_device_type 'Bruker axs CCD 1000'
_diffrn_measurement_method '\w scans'
_diffrn_radiation_monochromator graphite
_diffrn_radiation_source 'fine-focus sealed tube'
_diffrn_radiation_type MoK\a
_diffrn_radiation_wavelength 0.71073
_diffrn_reflns_av_R_equivalents 0.0802
_diffrn_reflns_av_sigmaI/netI 0.1637
_diffrn_reflns_limit_h_max 14
_diffrn_reflns_limit_h_min -14
_diffrn_reflns_limit_k_max 16
_diffrn_reflns_limit_k_min -13
_diffrn_reflns_limit_l_max 21
_diffrn_reflns_limit_l_min -15
_diffrn_reflns_number 15132
_diffrn_reflns_theta_full 25.41
_diffrn_reflns_theta_max 25.41
_diffrn_reflns_theta_min 2.15
_exptl_absorpt_coefficient_mu 2.230
_exptl_absorpt_correction_T_max 1.000
_exptl_absorpt_correction_T_min 0.343
_exptl_absorpt_correction_type empirical
_exptl_crystal_colour 'dark red'
_exptl_crystal_density_diffrn 1.488
_exptl_crystal_density_method 'not measured'
_exptl_crystal_description prism
_exptl_crystal_F_000 1172
_exptl_crystal_size_max 0.30
_exptl_crystal_size_mid 0.25
_exptl_crystal_size_min 0.20
_refine_diff_density_max 1.318
_refine_diff_density_min -1.833
_refine_diff_density_rms 0.162
_refine_ls_extinction_method none
_refine_ls_goodness_of_fit_ref 0.906
_refine_ls_hydrogen_treatment mixed
_refine_ls_matrix_type full
_refine_ls_number_parameters 534
_refine_ls_number_reflns 9154
_refine_ls_number_restraints 1
_refine_ls_restrained_S_all 0.907
_refine_ls_R_factor_all 0.1197
_refine_ls_R_factor_gt 0.0593
_refine_ls_shift/su_max 0.003
_refine_ls_shift/su_mean 0.000
_refine_ls_structure_factor_coef Fsqd
_refine_ls_weighting_details 'calc w=1/[\s^2^(Fo^2^)+(0.0424P)^2^+0.0000P] where P=(Fo^2^+2Fc^2^)/3'
_refine_ls_weighting_scheme calc
_refine_ls_wR_factor_gt 0.1170
_refine_ls_wR_factor_ref 0.1388
_reflns_number_gt 5034
_reflns_number_total 9154
_reflns_threshold_expression >2sigma(I)
_cod_data_source_file b408632e.txt
_cod_data_source_block 6
_cod_original_sg_symbol_H-M P-1
_cod_database_code 7000031

loop_
_symmetry_equiv_pos_as_xyz
'x, y, z'
'-x, -y, -z'

loop_
_atom_site_label
_atom_site_type_symbol
_atom_site_fract_x
_atom_site_fract_y
_atom_site_fract_z
_atom_site_U_iso_or_equiv
_atom_site_adp_type
_atom_site_occupancy
_atom_site_symmetry_multiplicity
_atom_site_calc_flag
_atom_site_refinement_flags
_atom_site_disorder_assembly
_atom_site_disorder_group
Rh1 Rh 0.14455(6) 0.65943(6) 0.22008(4) 0.02428(19) Uani 1 1 d . . .
Rh2 Rh 0.20744(6) 0.74879(6) 0.33134(4) 0.02446(19) Uani 1 1 d . . .
Ga1 Ga 0.29575(8) 0.57487(8) 0.29862(5) 0.0277(3) Uani 1 1 d . . .
Ga2 Ga 0.02486(8) 0.81761(8) 0.27712(5) 0.0283(3) Uani 1 1 d . . .
Ga3 Ga 0.28177(8) 0.76093(8) 0.18941(5) 0.0252(2) Uani 1 1 d . . .
C11 C 0.1894(8) 0.5156(8) 0.1671(5) 0.031(2) Uani 1 1 d . . .
C12 C 0.0803(8) 0.5177(8) 0.2347(5) 0.033(2) Uani 1 1 d . . .
C13 C -0.0198(7) 0.6080(7) 0.2178(5) 0.027(2) Uani 1 1 d . . .
C14 C 0.0273(7) 0.6622(7) 0.1418(5) 0.028(2) Uani 1 1 d . . .
C15 C 0.1548(8) 0.6037(7) 0.1116(5) 0.032(2) Uani 1 1 d . . .
C111 C 0.3069(8) 0.4210(8) 0.1505(6) 0.049(3) Uani 1 1 d . . .
H11A H 0.2979 0.3834 0.1154 0.074 Uiso 1 1 calc R . .
H11B H 0.3182 0.3751 0.2003 0.074 Uiso 1 1 calc R . .
H11C H 0.3803 0.4435 0.1251 0.074 Uiso 1 1 calc R . .
C121 C 0.0730(9) 0.4313(8) 0.3037(5) 0.051(3) Uani 1 1 d . . .
H12A H 0.0148 0.4609 0.3509 0.076 Uiso 1 1 calc R . .
H12B H 0.1567 0.3939 0.3133 0.076 Uiso 1 1 calc R . .
H12C H 0.0429 0.3831 0.2917 0.076 Uiso 1 1 calc R . .
C131 C -0.1542(8) 0.6314(8) 0.2680(5) 0.044(3) Uani 1 1 d . . .
H13A H -0.1918 0.5857 0.2597 0.066 Uiso 1 1 calc R . .
H13B H -0.2030 0.7041 0.2529 0.066 Uiso 1 1 calc R . .
H13C H -0.1547 0.6195 0.3239 0.066 Uiso 1 1 calc R . .
C141 C -0.0499(8) 0.7478(8) 0.0893(5) 0.043(3) Uani 1 1 d . . .
H14A H -0.0144 0.8042 0.0694 0.065 Uiso 1 1 calc R . .
H14B H -0.1370 0.7748 0.1200 0.065 Uiso 1 1 calc R . .
H14C H -0.0480 0.7195 0.0447 0.065 Uiso 1 1 calc R . .
C151 C 0.2289(9) 0.6223(9) 0.0266(5) 0.048(3) Uani 1 1 d . . .
H15A H 0.3185 0.5842 0.0225 0.072 Uiso 1 1 calc R . .
H15B H 0.2155 0.6968 0.0101 0.072 Uiso 1 1 calc R . .
H15C H 0.2004 0.5978 -0.0077 0.072 Uiso 1 1 calc R . .
C21 C 0.2173(8) 0.7108(7) 0.4653(5) 0.031(2) Uani 1 1 d . . .
C22 C 0.1034(8) 0.7940(8) 0.4587(5) 0.034(2) Uani 1 1 d . . .
C23 C 0.1357(7) 0.8768(7) 0.4048(5) 0.028(2) Uani 1 1 d . . .
C24 C 0.2687(7) 0.8469(7) 0.3770(5) 0.029(2) Uani 1 1 d . . .
C25 C 0.3211(7) 0.7441(7) 0.4134(5) 0.030(2) Uani 1 1 d . . .
C211 C 0.2237(8) 0.6134(8) 0.5262(5) 0.039(2) Uani 1 1 d . . .
H21A H 0.3102 0.5647 0.5168 0.058 Uiso 1 1 calc R . .
H21B H 0.1677 0.5808 0.5218 0.058 Uiso 1 1 calc R . .
H21C H 0.1975 0.6319 0.5792 0.058 Uiso 1 1 calc R . .
C221 C -0.0265(8) 0.7925(8) 0.5063(5) 0.044(3) Uani 1 1 d . . .
H22A H -0.0399 0.8021 0.5605 0.065 Uiso 1 1 calc R . .
H22B H -0.0337 0.7255 0.5068 0.065 Uiso 1 1 calc R . .
H22C H -0.0900 0.8487 0.4823 0.065 Uiso 1 1 calc R . .
C231 C 0.0510(8) 0.9895(8) 0.3933(6) 0.046(3) Uani 1 1 d . . .
H23A H -0.0371 0.9931 0.4119 0.069 Uiso 1 1 calc R . .
H23B H 0.0692 1.0185 0.3371 0.069 Uiso 1 1 calc R . .
H23C H 0.0665 1.0296 0.4234 0.069 Uiso 1 1 calc R . .
C241 C 0.3437(9) 0.9191(8) 0.3304(5) 0.046(3) Uani 1 1 d . . .
H24A H 0.2946 0.9758 0.2972 0.068 Uiso 1 1 calc R . .
H24B H 0.4228 0.8799 0.2969 0.068 Uiso 1 1 calc R . .
H24C H 0.3619 0.9480 0.3671 0.068 Uiso 1 1 calc R . .
C251 C 0.4592(8) 0.6949(8) 0.4163(5) 0.047(3) Uani 1 1 d . . .
H25A H 0.4775 0.7344 0.4454 0.070 Uiso 1 1 calc R . .
H25B H 0.5133 0.6959 0.3625 0.070 Uiso 1 1 calc R . .
H25C H 0.4750 0.6229 0.4431 0.070 Uiso 1 1 calc R . .
C31 C 0.4330(8) 0.4387(7) 0.3256(5) 0.030(2) Uani 1 1 d . . .
C32 C 0.5211(8) 0.3982(8) 0.2515(5) 0.034(2) Uani 1 1 d . . .
C33 C 0.5164(8) 0.3033(9) 0.2511(6) 0.044(3) Uani 1 1 d . . .
C34 C 0.4244(9) 0.2794(8) 0.3214(6) 0.039(2) Uani 1 1 d . . .
C35 C 0.3744(8) 0.3556(7) 0.3662(5) 0.032(2) Uani 1 1 d . . .
C311 C 0.5037(8) 0.4562(8) 0.3765(5) 0.041(2) Uani 1 1 d . . .
H31A H 0.5694 0.3909 0.3891 0.062 Uiso 1 1 calc R . .
H31B H 0.4442 0.4793 0.4256 0.062 Uiso 1 1 calc R . .
H31C H 0.5420 0.5093 0.3471 0.062 Uiso 1 1 calc R . .
C321 C 0.6054(9) 0.4532(9) 0.1924(6) 0.058(3) Uani 1 1 d . . .
H32A H 0.6719 0.4491 0.2149 0.087 Uiso 1 1 calc R . .
H32B H 0.5562 0.5263 0.1790 0.087 Uiso 1 1 calc R . .
H32C H 0.6433 0.4203 0.1446 0.087 Uiso 1 1 calc R . .
C331 C 0.5903(10) 0.2354(9) 0.1865(7) 0.061(3) Uani 1 1 d . . .
H33A H 0.6391 0.2721 0.1426 0.092 Uiso 1 1 calc R . .
H33B H 0.5319 0.2203 0.1675 0.092 Uiso 1 1 calc R . .
H33C H 0.6474 0.1701 0.2078 0.092 Uiso 1 1 calc R . .
C341 C 0.3944(11) 0.1804(9) 0.3378(7) 0.068(3) Uani 1 1 d . . .
H34A H 0.4722 0.1205 0.3361 0.102 Uiso 1 1 calc R . .
H34B H 0.3550 0.1812 0.2978 0.102 Uiso 1 1 calc R . .
H34C H 0.3367 0.1751 0.3903 0.102 Uiso 1 1 calc R . .
C351 C 0.2782(9) 0.3651(8) 0.4454(5) 0.050(3) Uani 1 1 d . . .
H35A H 0.2023 0.4243 0.4392 0.076 Uiso 1 1 calc R . .
H35B H 0.3134 0.3758 0.4833 0.076 Uiso 1 1 calc R . .
H35C H 0.2568 0.3012 0.4649 0.076 Uiso 1 1 calc R . .
C41 C -0.1391(8) 0.9419(7) 0.2711(5) 0.033(2) Uani 1 1 d . . .
C42 C -0.2300(8) 0.9496(8) 0.3519(5) 0.038(2) Uani 1 1 d . . .
C43 C -0.2534(8) 1.0407(9) 0.3739(6) 0.042(3) Uani 1 1 d . . .
C44 C -0.1774(9) 1.0967(9) 0.3111(6) 0.046(3) Uani 1 1 d . . .
C45 C -0.1127(9) 1.0420(8) 0.2522(6) 0.041(3) Uani 1 1 d . . .
C411 C -0.1935(9) 0.9293(8) 0.2103(6) 0.051(3) Uani 1 1 d . . .
H41A H -0.2731 0.9861 0.2083 0.076 Uiso 1 1 calc R . .
H41B H -0.2084 0.8627 0.2253 0.076 Uiso 1 1 calc R . .
H41C H -0.1340 0.9312 0.1583 0.076 Uiso 1 1 calc R . .
C421 C -0.2907(9) 0.8683(9) 0.3933(6) 0.067(4) Uani 1 1 d . . .
H42A H -0.3382 0.8824 0.4470 0.101 Uiso 1 1 calc R . .
H42B H -0.2257 0.7996 0.3958 0.101 Uiso 1 1 calc R . .
H42C H -0.3478 0.8699 0.3641 0.101 Uiso 1 1 calc R . .
C431 C -0.3399(10) 1.0819(10) 0.4502(6) 0.067(4) Uani 1 1 d . . .
H43A H -0.3703 1.0271 0.4863 0.101 Uiso 1 1 calc R . .
H43B H -0.4117 1.1419 0.4381 0.101 Uiso 1 1 calc R . .
H43C H -0.2933 1.1028 0.4750 0.101 Uiso 1 1 calc R . .
C441 C -0.1789(10) 1.2028(9) 0.3165(7) 0.068(4) Uani 1 1 d . . .
H44A H -0.1163 1.2235 0.2714 0.102 Uiso 1 1 calc R . .
H44B H -0.1587 1.1992 0.3657 0.102 Uiso 1 1 calc R . .
H44C H -0.2625 1.2541 0.3160 0.102 Uiso 1 1 calc R . .
C451 C -0.0276(9) 1.0715(9) 0.1750(6) 0.063(3) Uani 1 1 d . . .
H45A H -0.0715 1.0936 0.1330 0.095 Uiso 1 1 calc R . .
H45B H 0.0484 1.0114 0.1625 0.095 Uiso 1 1 calc R . .
H45C H -0.0043 1.1287 0.1793 0.095 Uiso 1 1 calc R . .
C51 C 0.4029(7) 0.8091(7) 0.0911(5) 0.026(2) Uani 1 1 d . . .
C52 C 0.4783(7) 0.8441(8) 0.1233(5) 0.030(2) Uani 1 1 d . . .
C53 C 0.4348(7) 0.9495(8) 0.1151(5) 0.029(2) Uani 1 1 d . . .
C54 C 0.3327(8) 0.9908(8) 0.0739(5) 0.036(2) Uani 1 1 d . . .
C55 C 0.3144(7) 0.9077(8) 0.0593(5) 0.031(2) Uani 1 1 d . . .
C511 C 0.4742(8) 0.7253(7) 0.0390(5) 0.036(2) Uani 1 1 d . . .
H51A H 0.4145 0.7071 0.0237 0.054 Uiso 1 1 calc R . .
H51B H 0.5248 0.6635 0.0681 0.054 Uiso 1 1 calc R . .
H51C H 0.5295 0.7508 -0.0084 0.054 Uiso 1 1 calc R . .
C521 C 0.5815(8) 0.7712(8) 0.1610(5) 0.046(3) Uani 1 1 d . . .
H52A H 0.6487 0.7297 0.1223 0.068 Uiso 1 1 calc R . .
H52B H 0.5483 0.7251 0.2058 0.068 Uiso 1 1 calc R . .
H52C H 0.6152 0.8113 0.1797 0.068 Uiso 1 1 calc R . .
C531 C 0.4812(9) 1.0208(9) 0.1375(6) 0.052(3) Uani 1 1 d . . .
H53A H 0.4107 1.0682 0.1707 0.078 Uiso 1 1 calc R . .
H53B H 0.5178 1.0611 0.0896 0.078 Uiso 1 1 calc R . .
H53C H 0.5452 0.9792 0.1667 0.078 Uiso 1 1 calc R . .
C541 C 0.2630(9) 1.1043(8) 0.0538(6) 0.051(3) Uani 1 1 d . . .
H54A H 0.3182 1.1361 0.0108 0.076 Uiso 1 1 calc R . .
H54B H 0.2364 1.1384 0.1004 0.076 Uiso 1 1 calc R . .
H54C H 0.1889 1.1125 0.0373 0.076 Uiso 1 1 calc R . .
C551 C 0.2251(8) 0.9107(8) 0.0130(5) 0.044(3) Uani 1 1 d . . .
H55A H 0.2744 0.8789 -0.0347 0.065 Uiso 1 1 calc R . .
H55B H 0.1751 0.9831 -0.0018 0.065 Uiso 1 1 calc R . .
H55C H 0.1690 0.8722 0.0462 0.065 Uiso 1 1 calc R . .
C94 C -0.0038 0.3822 0.1355 0.071(7) Uiso 0.50 1 d PD . .
C91 C -0.0056(17) 0.4558(13) 0.0562(7) 0.093(9) Uiso 0.50 1 d PGD . .
C92 C 0.0955(13) 0.4393(12) -0.0112(10) 0.054(6) Uiso 0.50 1 d PG . .
C93 C 0.0847(15) 0.5066(15) -0.0827(7) 0.096(9) Uiso 0.50 1 d PG . .
C91A C -0.0271(19) 0.5903(13) -0.0867(7) 0.074(7) Uiso 0.50 1 d PG . .
C92A C -0.1281(13) 0.6067(11) -0.0193(11) 0.069(7) Uiso 0.50 1 d PG . .
C93A C -0.1174(13) 0.5394(14) 0.0522(7) 0.044(5) Uiso 0.50 1 d PG . .

loop_
_atom_site_aniso_label
_atom_site_aniso_U_11
_atom_site_aniso_U_22
_atom_site_aniso_U_33
_atom_site_aniso_U_23
_atom_site_aniso_U_13
_atom_site_aniso_U_12
Rh1 0.0236(3) 0.0277(5) 0.0295(4) -0.0027(3) -0.0098(3) -0.0154(3)
Rh2 0.0240(3) 0.0284(5) 0.0275(4) -0.0028(3) -0.0080(3) -0.0153(3)
Ga1 0.0269(5) 0.0286(7) 0.0333(5) 0.0004(5) -0.0120(4) -0.0149(5)
Ga2 0.0244(5) 0.0299(7) 0.0347(6) -0.0037(5) -0.0097(4) -0.0124(5)
Ga3 0.0252(5) 0.0296(7) 0.0275(5) -0.0020(4) -0.0071(4) -0.0172(5)
C11 0.029(5) 0.035(7) 0.038(5) -0.017(5) -0.012(4) -0.009(5)
C12 0.044(5) 0.038(7) 0.031(5) 0.002(4) -0.015(4) -0.028(5)
C13 0.026(4) 0.023(6) 0.038(5) -0.003(4) -0.010(4) -0.017(4)
C14 0.034(5) 0.021(6) 0.042(5) -0.002(4) -0.020(4) -0.017(5)
C15 0.027(5) 0.030(6) 0.049(6) -0.012(5) -0.016(4) -0.012(5)
C111 0.044(6) 0.039(8) 0.076(7) -0.029(6) -0.030(6) -0.002(5)
C121 0.052(6) 0.055(8) 0.058(7) 0.005(6) -0.019(5) -0.035(6)
C131 0.036(5) 0.054(8) 0.054(6) -0.007(5) -0.014(5) -0.025(5)
C141 0.047(6) 0.048(8) 0.049(6) -0.004(5) -0.028(5) -0.020(5)
C151 0.049(6) 0.071(9) 0.042(6) -0.016(5) -0.004(5) -0.040(6)
C21 0.035(5) 0.035(7) 0.032(5) 0.002(4) -0.014(4) -0.023(5)
C22 0.027(5) 0.034(7) 0.044(5) -0.013(5) -0.006(4) -0.013(5)
C23 0.027(4) 0.035(7) 0.027(5) -0.008(4) -0.016(4) -0.007(5)
C24 0.031(5) 0.027(6) 0.035(5) 0.000(4) -0.020(4) -0.010(4)
C25 0.030(5) 0.036(7) 0.032(5) -0.010(4) -0.010(4) -0.016(5)
C211 0.047(5) 0.047(7) 0.028(5) 0.000(5) -0.012(4) -0.023(5)
C221 0.035(5) 0.058(8) 0.042(6) -0.010(5) 0.001(4) -0.027(5)
C231 0.046(6) 0.048(8) 0.052(6) -0.020(5) -0.023(5) -0.008(6)
C241 0.063(6) 0.062(8) 0.033(5) -0.001(5) -0.010(5) -0.048(6)
C251 0.036(5) 0.060(8) 0.055(6) 0.003(6) -0.024(5) -0.026(6)
C31 0.036(5) 0.014(6) 0.045(6) 0.006(4) -0.025(4) -0.008(4)
C32 0.027(5) 0.038(7) 0.041(6) -0.007(5) -0.013(4) -0.010(5)
C33 0.036(5) 0.048(8) 0.050(6) -0.004(6) -0.025(5) -0.006(5)
C34 0.048(6) 0.017(6) 0.060(7) 0.003(5) -0.029(5) -0.012(5)
C35 0.035(5) 0.026(6) 0.040(6) 0.010(5) -0.019(4) -0.016(5)
C311 0.047(6) 0.034(7) 0.051(6) -0.015(5) -0.021(5) -0.009(5)
C321 0.040(6) 0.076(10) 0.049(6) -0.004(6) -0.003(5) -0.022(6)
C331 0.053(7) 0.042(8) 0.087(9) -0.023(7) -0.031(6) 0.006(6)
C341 0.090(9) 0.041(8) 0.087(9) 0.003(7) -0.040(7) -0.032(7)
C351 0.050(6) 0.040(8) 0.062(7) 0.008(5) -0.013(5) -0.026(6)
C41 0.032(5) 0.027(6) 0.046(6) -0.011(5) -0.019(4) -0.003(5)
C42 0.027(5) 0.036(7) 0.043(6) -0.003(5) -0.008(4) -0.005(5)
C43 0.032(5) 0.039(8) 0.043(6) -0.011(5) -0.015(5) 0.008(5)
C44 0.033(5) 0.048(8) 0.061(7) -0.009(6) -0.020(5) -0.011(5)
C45 0.038(5) 0.044(7) 0.046(6) 0.004(5) -0.020(5) -0.018(5)
C411 0.049(6) 0.049(8) 0.068(7) -0.016(6) -0.037(6) -0.008(6)
C421 0.041(6) 0.069(10) 0.075(8) 0.009(7) -0.004(6) -0.024(6)
C431 0.052(7) 0.078(11) 0.062(7) -0.036(7) -0.008(6) -0.001(7)
C441 0.060(7) 0.058(9) 0.102(9) -0.024(7) -0.046(7) -0.008(7)
C451 0.044(6) 0.056(9) 0.068(8) 0.002(6) 0.003(5) -0.015(6)
C51 0.023(4) 0.027(6) 0.036(5) -0.001(4) -0.011(4) -0.015(4)
C52 0.028(5) 0.042(7) 0.024(5) 0.001(4) -0.007(4) -0.020(5)
C53 0.029(5) 0.043(7) 0.023(5) -0.006(4) 0.002(4) -0.024(5)
C54 0.036(5) 0.042(7) 0.029(5) 0.007(5) -0.009(4) -0.020(5)
C55 0.029(5) 0.039(7) 0.032(5) 0.001(4) -0.009(4) -0.021(5)
C511 0.036(5) 0.032(7) 0.040(5) -0.006(5) -0.003(4) -0.017(5)
C521 0.035(5) 0.059(8) 0.050(6) 0.000(5) -0.016(5) -0.024(6)
C531 0.052(6) 0.063(9) 0.053(6) -0.001(6) -0.009(5) -0.040(6)
C541 0.050(6) 0.029(7) 0.063(7) 0.008(5) -0.007(5) -0.017(6)
C551 0.045(6) 0.047(8) 0.042(6) 0.013(5) -0.020(5) -0.025(6)

loop_
_atom_type_symbol
_atom_type_description
_atom_type_scat_dispersion_real
_atom_type_scat_dispersion_imag
_atom_type_scat_source
C C 0.0033 0.0016 'International Tables Vol C Tables 4.2.6.8 and 6.1.1.4'
H H 0.0000 0.0000 'International Tables Vol C Tables 4.2.6.8 and 6.1.1.4'
Ga Ga 0.2307 1.6083 'International Tables Vol C Tables 4.2.6.8 and 6.1.1.4'
Rh Rh -1.1178 0.9187 'International Tables Vol C Tables 4.2.6.8 and 6.1.1.4'

loop_
_geom_angle_atom_site_label_1
_geom_angle_atom_site_label_2
_geom_angle_atom_site_label_3
_geom_angle
_geom_angle_site_symmetry_1
_geom_angle_site_symmetry_3
_geom_angle_publ_flag
C15 Rh1 C11 36.0(3) . . ?
C15 Rh1 C14 36.5(3) . . ?
C11 Rh1 C14 60.1(3) . . ?
C15 Rh1 C12 60.7(3) . . ?
C11 Rh1 C12 37.0(3) . . ?
C14 Rh1 C12 59.8(3) . . ?
C15 Rh1 C13 60.5(3) . . ?
C11 Rh1 C13 60.0(3) . . ?
C14 Rh1 C13 36.2(3) . . ?
C12 Rh1 C13 35.0(3) . . ?
C15 Rh1 Ga1 123.9(2) . . ?
C11 Rh1 Ga1 94.4(2) . . ?
C14 Rh1 Ga1 153.9(2) . . ?
C12 Rh1 Ga1 97.0(2) . . ?
C13 Rh1 Ga1 128.2(2) . . ?
C15 Rh1 Ga2 134.5(2) . . ?
C11 Rh1 Ga2 160.3(2) . . ?
C14 Rh1 Ga2 103.1(2) . . ?
C12 Rh1 Ga2 127.3(2) . . ?
C13 Rh1 Ga2 100.4(2) . . ?
Ga1 Rh1 Ga2 100.77(5) . . ?
C15 Rh1 Ga3 111.0(2) . . ?
C11 Rh1 Ga3 125.2(2) . . ?
C14 Rh1 Ga3 126.0(2) . . ?
C12 Rh1 Ga3 159.8(2) . . ?
C13 Rh1 Ga3 160.1(2) . . ?
Ga1 Rh1 Ga3 71.74(5) . . ?
Ga2 Rh1 Ga3 72.21(6) . . ?
C15 Rh1 Rh2 161.3(2) . . ?
C11 Rh1 Rh2 145.3(2) . . ?
C14 Rh1 Rh2 154.3(2) . . ?
C12 Rh1 Rh2 133.9(2) . . ?
C13 Rh1 Rh2 138.1(2) . . ?
Ga1 Rh1 Rh2 50.94(4) . . ?
Ga2 Rh1 Rh2 51.28(4) . . ?
Ga3 Rh1 Rh2 50.89(4) . . ?
C24 Rh2 C23 37.1(3) . . ?
C24 Rh2 C25 36.5(3) . . ?
C23 Rh2 C25 60.7(3) . . ?
C24 Rh2 C22 60.5(3) . . ?
C23 Rh2 C22 35.5(3) . . ?
C25 Rh2 C22 60.1(3) . . ?
C24 Rh2 C21 60.2(3) . . ?
C23 Rh2 C21 59.2(3) . . ?
C25 Rh2 C21 36.2(3) . . ?
C22 Rh2 C21 35.1(3) . . ?
C24 Rh2 Ga1 136.0(2) . . ?
C23 Rh2 Ga1 159.0(2) . . ?
C25 Rh2 Ga1 103.6(2) . . ?
C22 Rh2 Ga1 125.8(2) . . ?
C21 Rh2 Ga1 99.9(2) . . ?
C24 Rh2 Ga3 111.6(2) . . ?
C23 Rh2 Ga3 128.0(2) . . ?
C25 Rh2 Ga3 124.8(2) . . ?
C22 Rh2 Ga3 161.7(2) . . ?
C21 Rh2 Ga3 158.4(2) . . ?
Ga1 Rh2 Ga3 71.86(4) . . ?
C24 Rh2 Ga2 122.9(2) . . ?
C23 Rh2 Ga2 93.55(19) . . ?
C25 Rh2 Ga2 154.1(2) . . ?
C22 Rh2 Ga2 97.7(2) . . ?
C21 Rh2 Ga2 129.5(2) . . ?
Ga1 Rh2 Ga2 100.36(4) . . ?
Ga3 Rh2 Ga2 72.18(5) . . ?
C24 Rh2 Rh1 161.7(2) . . ?
C23 Rh2 Rh1 144.40(19) . . ?
C25 Rh2 Rh1 154.3(2) . . ?
C22 Rh2 Rh1 133.48(19) . . ?
C21 Rh2 Rh1 138.1(2) . . ?
Ga1 Rh2 Rh1 50.86(4) . . ?
Ga3 Rh2 Rh1 51.17(4) . . ?
Ga2 Rh2 Rh1 50.95(4) . . ?
C31 Ga1 Rh1 144.4(2) . . ?
C31 Ga1 Rh2 137.3(2) . . ?
Rh1 Ga1 Rh2 78.20(4) . . ?
C31 Ga1 Ga3 137.1(2) . . ?
Rh1 Ga1 Ga3 54.34(4) . . ?
Rh2 Ga1 Ga3 54.08(5) . . ?
C41 Ga2 Rh1 138.1(2) . . ?
C41 Ga2 Rh2 144.1(2) . . ?
Rh1 Ga2 Rh2 77.77(5) . . ?
C41 Ga2 Ga3 137.0(3) . . ?
Rh1 Ga2 Ga3 54.00(3) . . ?
Rh2 Ga2 Ga3 53.67(5) . . ?
C51 Ga3 Rh2 145.1(2) . . ?
C51 Ga3 Rh1 136.6(2) . . ?
Rh2 Ga3 Rh1 77.93(4) . . ?
C51 Ga3 Ga1 135.2(3) . . ?
Rh2 Ga3 Ga1 54.06(4) . . ?
Rh1 Ga3 Ga1 53.91(4) . . ?
C51 Ga3 Ga2 142.7(2) . . ?
Rh2 Ga3 Ga2 54.15(3) . . ?
Rh1 Ga3 Ga2 53.79(5) . . ?
Ga1 Ga3 Ga2 81.71(4) . . ?
C15 C11 C12 108.4(8) . . ?
C15 C11 C111 124.8(8) . . ?
C12 C11 C111 125.0(9) . . ?
C15 C11 Rh1 71.2(5) . . ?
C12 C11 Rh1 73.9(5) . . ?
C111 C11 Rh1 133.2(5) . . ?
C13 C12 C11 107.3(7) . . ?
C13 C12 C121 126.7(8) . . ?
C11 C12 C121 125.5(9) . . ?
C13 C12 Rh1 73.3(5) . . ?
C11 C12 Rh1 69.1(5) . . ?
C121 C12 Rh1 129.0(6) . . ?
C12 C13 C14 107.4(7) . . ?
C12 C13 C131 123.7(7) . . ?
C14 C13 C131 128.4(8) . . ?
C12 C13 Rh1 71.7(4) . . ?
C14 C13 Rh1 68.9(4) . . ?
C131 C13 Rh1 130.8(6) . . ?
C15 C14 C13 108.7(8) . . ?
C15 C14 C141 121.9(8) . . ?
C13 C14 C141 127.1(7) . . ?
C15 C14 Rh1 70.7(4) . . ?
C13 C14 Rh1 74.9(4) . . ?
C141 C14 Rh1 134.0(6) . . ?
C11 C15 C14 108.3(8) . . ?
C11 C15 C151 126.1(8) . . ?
C14 C15 C151 124.4(8) . . ?
C11 C15 Rh1 72.8(5) . . ?
C14 C15 Rh1 72.8(5) . . ?
C151 C15 Rh1 130.5(6) . . ?
C22 C21 C25 107.9(8) . . ?
C22 C21 C211 123.7(7) . . ?
C25 C21 C211 127.8(8) . . ?
C22 C21 Rh2 71.7(5) . . ?
C25 C21 Rh2 68.6(4) . . ?
C211 C21 Rh2 132.3(6) . . ?
C23 C22 C21 107.6(7) . . ?
C23 C22 C221 127.8(9) . . ?
C21 C22 C221 124.5(8) . . ?
C23 C22 Rh2 68.2(5) . . ?
C21 C22 Rh2 73.3(5) . . ?
C221 C22 Rh2 126.9(6) . . ?
C22 C23 C24 109.2(8) . . ?
C22 C23 C231 126.8(8) . . ?
C24 C23 C231 122.0(8) . . ?
C22 C23 Rh2 76.3(5) . . ?
C24 C23 Rh2 70.2(5) . . ?
C231 C23 Rh2 132.1(6) . . ?
C25 C24 C23 108.2(7) . . ?
C25 C24 C241 124.6(7) . . ?
C23 C24 C241 126.1(8) . . ?
C25 C24 Rh2 74.5(5) . . ?
C23 C24 Rh2 72.7(5) . . ?
C241 C24 Rh2 128.4(6) . . ?
C24 C25 C21 107.2(7) . . ?
C24 C25 C251 123.5(7) . . ?
C21 C25 C251 126.6(8) . . ?
C24 C25 Rh2 69.0(4) . . ?
C21 C25 Rh2 75.2(4) . . ?
C251 C25 Rh2 135.6(6) . . ?
C32 C31 C35 103.3(8) . . ?
C32 C31 C311 111.6(7) . . ?
C35 C31 C311 112.6(7) . . ?
C32 C31 Ga1 110.2(6) . . ?
C35 C31 Ga1 109.1(5) . . ?
C311 C31 Ga1 109.8(6) . . ?
C33 C32 C321 127.6(10) . . ?
C33 C32 C31 109.1(8) . . ?
C321 C32 C31 123.2(9) . . ?
C32 C33 C34 108.4(9) . . ?
C32 C33 C331 126.4(9) . . ?
C34 C33 C331 125.2(10) . . ?
C35 C34 C33 110.7(9) . . ?
C35 C34 C341 127.6(9) . . ?
C33 C34 C341 121.7(10) . . ?
C34 C35 C31 108.4(8) . . ?
C34 C35 C351 130.5(9) . . ?
C31 C35 C351 121.1(9) . . ?
C45 C41 C42 102.2(8) . . ?
C45 C41 C411 112.8(7) . . ?
C42 C41 C411 112.9(7) . . ?
C45 C41 Ga2 109.8(6) . . ?
C42 C41 Ga2 110.5(6) . . ?
C411 C41 Ga2 108.4(6) . . ?
C43 C42 C421 128.2(10) . . ?
C43 C42 C41 110.0(9) . . ?
C421 C42 C41 121.6(9) . . ?
C42 C43 C44 107.8(9) . . ?
C42 C43 C431 128.1(10) . . ?
C44 C43 C431 124.1(10) . . ?
C45 C44 C43 110.2(10) . . ?
C45 C44 C441 127.4(10) . . ?
C43 C44 C441 122.3(10) . . ?
C44 C45 C41 109.8(8) . . ?
C44 C45 C451 128.1(10) . . ?
C41 C45 C451 122.1(10) . . ?
C55 C51 C52 104.1(7) . . ?
C55 C51 C511 117.9(7) . . ?
C52 C51 C511 117.3(7) . . ?
C55 C51 Ga3 100.4(5) . . ?
C52 C51 Ga3 104.1(5) . . ?
C511 C51 Ga3 110.9(6) . . ?
C53 C52 C51 109.3(7) . . ?
C53 C52 C521 127.0(8) . . ?
C51 C52 C521 123.6(9) . . ?
C52 C53 C54 109.3(8) . . ?
C52 C53 C531 129.1(8) . . ?
C54 C53 C531 121.6(9) . . ?
C55 C54 C53 108.0(9) . . ?
C55 C54 C541 127.7(8) . . ?
C53 C54 C541 124.3(9) . . ?
C54 C55 C51 109.2(7) . . ?
C54 C55 C551 127.6(9) . . ?
C51 C55 C551 123.1(8) . . ?
C91A C94 C91 23(2) 2_565 . ?
C91A C94 C93 54.5(11) 2_565 2_565 ?
C91 C94 C93 32.3(12) . 2_565 ?
C91A C91 C93 109(3) 2_565 2_565 ?
C91A C91 C92 98(4) 2_565 . ?
C93 C91 C92 152.3(15) 2_565 . ?
C91A C91 C93A 142(4) 2_565 . ?
C93 C91 C93A 32.4(15) 2_565 . ?
C92 C91 C93A 120.0 . . ?
C91A C91 C92A 67(3) 2_565 2_565 ?
C93 C91 C92A 175(3) 2_565 2_565 ?
C92 C91 C92A 31.5(13) . 2_565 ?
C93A C91 C92A 151.4(13) . 2_565 ?
C91A C91 C94 25(2) 2_565 . ?
C93 C91 C94 84.6(7) 2_565 . ?
C92 C91 C94 123.1(12) . . ?
C93A C91 C94 116.8(12) . . ?
C92A C91 C94 91.8(6) 2_565 . ?
C91A C91 C92 167(4) 2_565 2_565 ?
C93 C91 C92 58.4(13) 2_565 2_565 ?
C92 C91 C92 94.0(9) . 2_565 ?
C93A C91 C92 26.0(9) . 2_565 ?
C92A C91 C92 125.4(12) 2_565 2_565 ?
C94 C91 C92 142.9(14) . 2_565 ?
C91A C91 C93A 110(3) 2_565 2_565 ?
C93 C91 C93A 140.1(12) 2_565 2_565 ?
C92 C91 C93A 12.2(9) . 2_565 ?
C93A C91 C93A 107.9(9) . 2_565 ?
C92A C91 C93A 43.5(7) 2_565 2_565 ?
C94 C91 C93A 135.2(11) . 2_565 ?
C92 C91 C93A 81.8(5) 2_565 2_565 ?
C93A C92 C92A 134(4) 2_565 2_565 ?
C93A C92 C93 24(2) 2_565 . ?
C92A C92 C93 158(3) 2_565 . ?
C93A C92 C91 144(2) 2_565 . ?
C92A C92 C91 82(3) 2_565 . ?
C93 C92 C91 120.0 . . ?
C93A C92 C91 57.9(19) 2_565 2_565 ?
C92A C92 C91 167(4) 2_565 2_565 ?
C93 C92 C91 34.0(8) . 2_565 ?
C91 C92 C91 86.0(8) . 2_565 ?
C93A C92 C91A 171(3) 2_565 2_565 ?
C92A C92 C91A 54(2) 2_565 2_565 ?
C93 C92 C91A 147.4(14) . 2_565 ?
C91 C92 C91A 27.5(14) . 2_565 ?
C91 C92 C91A 113(2) 2_565 2_565 ?
C93A C93 C91 109(2) 2_565 2_565 ?
C93A C93 C92 21.9(18) 2_565 . ?
C91 C93 C92 87.6(6) 2_565 . ?
C93A C93 C91A 141.7(19) 2_565 . ?
C91 C93 C91A 32.4(6) 2_565 . ?
C92 C93 C91A 120.0 . . ?
C93A C93 C94 170(3) 2_565 2_565 ?
C91 C93 C94 63.1(11) 2_565 2_565 ?
C92 C93 C94 150.6(8) . 2_565 ?
C91A C93 C94 31.0(8) . 2_565 ?
C91 C91A C94 132(3) 2_565 2_565 ?
C91 C91A C92A 81.8(18) 2_565 . ?
C94 C91A C92A 144.8(18) 2_565 . ?
C91 C91A C93 38.3(18) 2_565 . ?
C94 C91A C93 94.5(18) 2_565 . ?
C92A C91A C93 120.0 . . ?
C91 C91A C92 54.3(11) 2_565 2_565 ?
C94 C91A C92 169(2) 2_565 2_565 ?
C92A C91A C92 27.5(8) . 2_565 ?
C93 C91A C92 92.6(8) . 2_565 ?
C92 C92A C93A 21.9(18) 2_565 . ?
C92 C92A C91A 98.2(19) 2_565 . ?
C93A C92A C91A 120.0 . . ?
C92 C92A C91 66.8(19) 2_565 2_565 ?
C93A C92A C91 88.6(4) . 2_565 ?
C91A C92A C91 31.5(4) . 2_565 ?
C92 C93A C93 134(4) 2_565 2_565 ?
C92 C93A C92A 24.1(19) 2_565 . ?
C93 C93A C92A 158(2) 2_565 . ?
C92 C93A C91 96(2) 2_565 . ?
C93 C93A C91 38(2) 2_565 . ?
C92A C93A C91 120.0 . . ?
C92 C93A C91 24.0(15) 2_565 2_565 ?
C93 C93A C91 110(3) 2_565 2_565 ?
C92A C93A C91 47.9(5) . 2_565 ?
C91 C93A C91 72.1(5) . 2_565 ?

loop_
_geom_bond_atom_site_label_1
_geom_bond_atom_site_label_2
_geom_bond_distance
_geom_bond_site_symmetry_2
_geom_bond_publ_flag
Rh1 C15 2.229(8) . ?
Rh1 C11 2.250(9) . ?
Rh1 C14 2.256(7) . ?
Rh1 C12 2.314(8) . ?
Rh1 C13 2.335(7) . ?
Rh1 Ga1 2.3873(15) . ?
Rh1 Ga2 2.3942(18) . ?
Rh1 Ga3 2.4004(15) . ?
Rh1 Rh2 3.0131(15) . ?
Rh2 C24 2.196(8) . ?
Rh2 C23 2.229(9) . ?
Rh2 C25 2.267(8) . ?
Rh2 C22 2.332(9) . ?
Rh2 C21 2.353(8) . ?
Rh2 Ga1 2.3902(19) . ?
Rh2 Ga3 2.3908(17) . ?
Rh2 Ga2 2.4054(16) . ?
Ga1 C31 2.029(8) . ?
Ga1 Ga3 2.8055(19) . ?
Ga2 C41 2.049(9) . ?
Ga2 Ga3 2.8253(19) . ?
Ga3 C51 2.026(8) . ?
C11 C15 1.382(12) . ?
C11 C12 1.451(11) . ?
C11 C111 1.507(12) . ?
C12 C13 1.398(12) . ?
C12 C121 1.496(12) . ?
C13 C14 1.430(11) . ?
C13 C131 1.502(11) . ?
C14 C15 1.403(11) . ?
C14 C141 1.508(11) . ?
C15 C151 1.504(12) . ?
C21 C22 1.411(12) . ?
C21 C25 1.438(10) . ?
C21 C211 1.502(12) . ?
C22 C23 1.395(12) . ?
C22 C221 1.500(10) . ?
C23 C24 1.407(11) . ?
C23 C231 1.505(13) . ?
C24 C25 1.400(12) . ?
C24 C241 1.512(11) . ?
C25 C251 1.516(11) . ?
C31 C32 1.483(12) . ?
C31 C35 1.492(11) . ?
C31 C311 1.536(10) . ?
C32 C33 1.353(13) . ?
C32 C321 1.482(12) . ?
C33 C34 1.434(13) . ?
C33 C331 1.507(14) . ?
C34 C35 1.333(13) . ?
C34 C341 1.495(13) . ?
C35 C351 1.501(12) . ?
C41 C45 1.482(13) . ?
C41 C42 1.497(12) . ?
C41 C411 1.509(11) . ?
C42 C43 1.331(13) . ?
C42 C421 1.487(13) . ?
C43 C44 1.457(13) . ?
C43 C431 1.512(13) . ?
C44 C45 1.313(13) . ?
C44 C441 1.506(14) . ?
C45 C451 1.490(12) . ?
C51 C55 1.476(12) . ?
C51 C52 1.480(10) . ?
C51 C511 1.497(12) . ?
C52 C53 1.343(12) . ?
C52 C521 1.481(11) . ?
C53 C54 1.466(11) . ?
C53 C531 1.495(11) . ?
C54 C55 1.364(12) . ?
C54 C541 1.484(13) . ?
C55 C551 1.523(10) . ?
C94 C91A 0.880(13) 2_565 ?
C94 C91 1.525(5) . ?
C94 C93 1.702(18) 2_565 ?
C91 C91A 0.789(17) 2_565 ?
C91 C93 0.91(4) 2_565 ?
C91 C92 1.3900 . ?
C91 C93A 1.3900 . ?
C91 C92A 1.50(4) 2_565 ?
C91 C92 1.63(2) 2_565 ?
C91 C93A 2.02(3) 2_565 ?
C92 C93A 0.72(3) 2_565 ?
C92 C92A 0.79(2) 2_565 ?
C92 C93 1.3900 . ?
C92 C91 1.631(17) 2_565 ?
C92 C91A 1.69(3) 2_565 ?
C93 C93A 0.79(3) 2_565 ?
C93 C91 0.91(3) 2_565 ?
C93 C91A 1.3900 . ?
C93 C94 1.702(17) 2_565 ?
C91A C91 0.789(13) 2_565 ?
C91A C94 0.880(10) 2_565 ?
C91A C92A 1.3900 . ?
C91A C92 1.69(2) 2_565 ?
C92A C92 0.79(2) 2_565 ?
C92A C93A 1.3900 . ?
C92A C91 1.50(3) 2_565 ?
C93A C92 0.72(2) 2_565 ?
C93A C93 0.79(3) 2_565 ?
C93A C91 2.02(2) 2_565 ?

loop_
_geom_torsion_atom_site_label_1
_geom_torsion_atom_site_label_2
_geom_torsion_atom_site_label_3
_geom_torsion_atom_site_label_4
_geom_torsion
_geom_torsion_site_symmetry_1
_geom_torsion_site_symmetry_2
_geom_torsion_site_symmetry_3
_geom_torsion_site_symmetry_4
_geom_torsion_publ_flag
C15 Rh1 Rh2 C24 38.7(10) . . . . ?
C11 Rh1 Rh2 C24 119.1(8) . . . . ?
C14 Rh1 Rh2 C24 -71.6(9) . . . . ?
C12 Rh1 Rh2 C24 175.3(8) . . . . ?
C13 Rh1 Rh2 C24 -133.7(8) . . . . ?
Ga1 Rh1 Rh2 C24 119.6(7) . . . . ?
Ga2 Rh1 Rh2 C24 -76.9(7) . . . . ?
Ga3 Rh1 Rh2 C24 21.6(7) . . . . ?
C15 Rh1 Rh2 C23 120.6(8) . . . . ?
C11 Rh1 Rh2 C23 -159.1(5) . . . . ?
C14 Rh1 Rh2 C23 10.2(6) . . . . ?
C12 Rh1 Rh2 C23 -102.8(5) . . . . ?
C13 Rh1 Rh2 C23 -51.8(5) . . . . ?
Ga1 Rh1 Rh2 C23 -158.5(4) . . . . ?
Ga2 Rh1 Rh2 C23 5.0(4) . . . . ?
Ga3 Rh1 Rh2 C23 103.4(4) . . . . ?
C15 Rh1 Rh2 C25 -73.8(9) . . . . ?
C11 Rh1 Rh2 C25 6.6(6) . . . . ?
C14 Rh1 Rh2 C25 175.9(7) . . . . ?
C12 Rh1 Rh2 C25 62.9(6) . . . . ?
C13 Rh1 Rh2 C25 113.8(6) . . . . ?
Ga1 Rh1 Rh2 C25 7.1(5) . . . . ?
Ga2 Rh1 Rh2 C25 170.7(5) . . . . ?
Ga3 Rh1 Rh2 C25 -90.9(5) . . . . ?
C15 Rh1 Rh2 C22 173.6(8) . . . . ?
C11 Rh1 Rh2 C22 -106.1(5) . . . . ?
C14 Rh1 Rh2 C22 63.2(6) . . . . ?
C12 Rh1 Rh2 C22 -49.8(5) . . . . ?
C13 Rh1 Rh2 C22 1.2(5) . . . . ?
Ga1 Rh1 Rh2 C22 -105.6(3) . . . . ?
Ga2 Rh1 Rh2 C22 58.0(3) . . . . ?
Ga3 Rh1 Rh2 C22 156.4(3) . . . . ?
C15 Rh1 Rh2 C21 -135.7(8) . . . . ?
C11 Rh1 Rh2 C21 -55.3(5) . . . . ?
C14 Rh1 Rh2 C21 113.9(6) . . . . ?
C12 Rh1 Rh2 C21 0.9(5) . . . . ?
C13 Rh1 Rh2 C21 51.9(5) . . . . ?
Ga1 Rh1 Rh2 C21 -54.8(3) . . . . ?
Ga2 Rh1 Rh2 C21 108.7(3) . . . . ?
Ga3 Rh1 Rh2 C21 -152.8(3) . . . . ?
C15 Rh1 Rh2 Ga1 -80.9(7) . . . . ?
C11 Rh1 Rh2 Ga1 -0.6(4) . . . . ?
C14 Rh1 Rh2 Ga1 168.7(5) . . . . ?
C12 Rh1 Rh2 Ga1 55.7(3) . . . . ?
C13 Rh1 Rh2 Ga1 106.7(3) . . . . ?
Ga2 Rh1 Rh2 Ga1 163.51(5) . . . . ?
Ga3 Rh1 Rh2 Ga1 -98.03(6) . . . . ?
C15 Rh1 Rh2 Ga3 17.1(7) . . . . ?
C11 Rh1 Rh2 Ga3 97.5(4) . . . . ?
C14 Rh1 Rh2 Ga3 -93.2(5) . . . . ?
C12 Rh1 Rh2 Ga3 153.7(3) . . . . ?
C13 Rh1 Rh2 Ga3 -155.3(3) . . . . ?
Ga1 Rh1 Rh2 Ga3 98.03(6) . . . . ?
Ga2 Rh1 Rh2 Ga3 -98.46(6) . . . . ?
C15 Rh1 Rh2 Ga2 115.6(7) . . . . ?
C11 Rh1 Rh2 Ga2 -164.1(4) . . . . ?
C14 Rh1 Rh2 Ga2 5.2(5) . . . . ?
C12 Rh1 Rh2 Ga2 -107.8(3) . . . . ?
C13 Rh1 Rh2 Ga2 -56.8(3) . . . . ?
Ga1 Rh1 Rh2 Ga2 -163.51(5) . . . . ?
Ga3 Rh1 Rh2 Ga2 98.46(6) . . . . ?
C15 Rh1 Ga1 C31 -19.6(5) . . . . ?
C11 Rh1 Ga1 C31 2.5(5) . . . . ?
C14 Rh1 Ga1 C31 14.0(6) . . . . ?
C12 Rh1 Ga1 C31 39.7(5) . . . . ?
C13 Rh1 Ga1 C31 57.3(5) . . . . ?
Ga2 Rh1 Ga1 C31 169.8(4) . . . . ?
Ga3 Rh1 Ga1 C31 -123.1(4) . . . . ?
Rh2 Rh1 Ga1 C31 -177.1(4) . . . . ?
C15 Rh1 Ga1 Rh2 157.5(3) . . . . ?
C11 Rh1 Ga1 Rh2 179.7(2) . . . . ?
C14 Rh1 Ga1 Rh2 -168.9(5) . . . . ?
C12 Rh1 Ga1 Rh2 -143.2(2) . . . . ?
C13 Rh1 Ga1 Rh2 -125.6(3) . . . . ?
Ga2 Rh1 Ga1 Rh2 -13.03(4) . . . . ?
Ga3 Rh1 Ga1 Rh2 54.01(5) . . . . ?
C15 Rh1 Ga1 Ga3 103.5(3) . . . . ?
C11 Rh1 Ga1 Ga3 125.7(2) . . . . ?
C14 Rh1 Ga1 Ga3 137.1(5) . . . . ?
C12 Rh1 Ga1 Ga3 162.8(2) . . . . ?
C13 Rh1 Ga1 Ga3 -179.6(3) . . . . ?
Ga2 Rh1 Ga1 Ga3 -67.03(6) . . . . ?
Rh2 Rh1 Ga1 Ga3 -54.01(5) . . . . ?
C24 Rh2 Ga1 C31 20.7(5) . . . . ?
C23 Rh2 Ga1 C31 -38.9(6) . . . . ?
C25 Rh2 Ga1 C31 0.7(4) . . . . ?
C22 Rh2 Ga1 C31 -62.0(4) . . . . ?
C21 Rh2 Ga1 C31 -36.1(4) . . . . ?
Ga3 Rh2 Ga1 C31 123.3(4) . . . . ?
Ga2 Rh2 Ga1 C31 -169.5(4) . . . . ?
Rh1 Rh2 Ga1 C31 177.5(4) . . . . ?
C24 Rh2 Ga1 Rh1 -156.8(3) . . . . ?
C23 Rh2 Ga1 Rh1 143.6(5) . . . . ?
C25 Rh2 Ga1 Rh1 -176.8(2) . . . . ?
C22 Rh2 Ga1 Rh1 120.4(2) . . . . ?
C21 Rh2 Ga1 Rh1 146.37(19) . . . . ?
Ga3 Rh2 Ga1 Rh1 -54.27(4) . . . . ?
Ga2 Rh2 Ga1 Rh1 12.95(4) . . . . ?
C24 Rh2 Ga1 Ga3 -102.6(3) . . . . ?
C23 Rh2 Ga1 Ga3 -162.2(5) . . . . ?
C25 Rh2 Ga1 Ga3 -122.6(2) . . . . ?
C22 Rh2 Ga1 Ga3 174.7(2) . . . . ?
C21 Rh2 Ga1 Ga3 -159.36(19) . . . . ?
Ga2 Rh2 Ga1 Ga3 67.22(5) . . . . ?
Rh1 Rh2 Ga1 Ga3 54.27(4) . . . . ?
C15 Rh1 Ga2 C41 20.7(5) . . . . ?
C11 Rh1 Ga2 C41 -30.8(8) . . . . ?
C14 Rh1 Ga2 C41 -1.0(4) . . . . ?
C12 Rh1 Ga2 C41 -62.8(5) . . . . ?
C13 Rh1 Ga2 C41 -37.9(4) . . . . ?
Ga1 Rh1 Ga2 C41 -170.3(4) . . . . ?
Ga3 Rh1 Ga2 C41 123.0(4) . . . . ?
Rh2 Rh1 Ga2 C41 176.7(4) . . . . ?
C15 Rh1 Ga2 Rh2 -156.0(3) . . . . ?
C11 Rh1 Ga2 Rh2 152.5(7) . . . . ?
C14 Rh1 Ga2 Rh2 -177.7(2) . . . . ?
C12 Rh1 Ga2 Rh2 120.5(3) . . . . ?
C13 Rh1 Ga2 Rh2 145.4(2) . . . . ?
Ga1 Rh1 Ga2 Rh2 12.96(4) . . . . ?
Ga3 Rh1 Ga2 Rh2 -53.71(5) . . . . ?
C15 Rh1 Ga2 Ga3 -102.3(3) . . . . ?
C11 Rh1 Ga2 Ga3 -153.8(7) . . . . ?
C14 Rh1 Ga2 Ga3 -124.0(2) . . . . ?
C12 Rh1 Ga2 Ga3 174.2(3) . . . . ?
C13 Rh1 Ga2 Ga3 -160.9(2) . . . . ?
Ga1 Rh1 Ga2 Ga3 66.68(5) . . . . ?
Rh2 Rh1 Ga2 Ga3 53.71(5) . . . . ?
C24 Rh2 Ga2 C41 -17.6(5) . . . . ?
C23 Rh2 Ga2 C41 6.7(5) . . . . ?
C25 Rh2 Ga2 C41 13.0(7) . . . . ?
C22 Rh2 Ga2 C41 42.1(5) . . . . ?
C21 Rh2 Ga2 C41 58.8(5) . . . . ?
Ga1 Rh2 Ga2 C41 170.8(4) . . . . ?
Ga3 Rh2 Ga2 C41 -122.2(4) . . . . ?
Rh1 Rh2 Ga2 C41 -176.2(4) . . . . ?
C24 Rh2 Ga2 Rh1 158.6(3) . . . . ?
C23 Rh2 Ga2 Rh1 -177.1(2) . . . . ?
C25 Rh2 Ga2 Rh1 -170.7(5) . . . . ?
C22 Rh2 Ga2 Rh1 -141.6(2) . . . . ?
C21 Rh2 Ga2 Rh1 -125.0(3) . . . . ?
Ga1 Rh2 Ga2 Rh1 -12.93(4) . . . . ?
Ga3 Rh2 Ga2 Rh1 54.04(4) . . . . ?
C24 Rh2 Ga2 Ga3 104.6(3) . . . . ?
C23 Rh2 Ga2 Ga3 128.9(2) . . . . ?
C25 Rh2 Ga2 Ga3 135.2(5) . . . . ?
C22 Rh2 Ga2 Ga3 164.3(2) . . . . ?
C21 Rh2 Ga2 Ga3 -179.0(3) . . . . ?
Ga1 Rh2 Ga2 Ga3 -66.97(4) . . . . ?
Rh1 Rh2 Ga2 Ga3 -54.04(4) . . . . ?
C24 Rh2 Ga3 C51 13.8(5) . . . . ?
C23 Rh2 Ga3 C51 52.5(5) . . . . ?
C25 Rh2 Ga3 C51 -25.2(5) . . . . ?
C22 Rh2 Ga3 C51 74.3(7) . . . . ?
C21 Rh2 Ga3 C51 -49.2(8) . . . . ?
Ga1 Rh2 Ga3 C51 -119.5(4) . . . . ?
Ga2 Rh2 Ga3 C51 132.8(4) . . . . ?
Rh1 Rh2 Ga3 C51 -173.4(4) . . . . ?
C24 Rh2 Ga3 Rh1 -172.9(2) . . . . ?
C23 Rh2 Ga3 Rh1 -134.1(2) . . . . ?
C25 Rh2 Ga3 Rh1 148.2(3) . . . . ?
C22 Rh2 Ga3 Rh1 -112.3(6) . . . . ?
C21 Rh2 Ga3 Rh1 124.2(6) . . . . ?
Ga1 Rh2 Ga3 Rh1 53.91(5) . . . . ?
Ga2 Rh2 Ga3 Rh1 -53.79(5) . . . . ?
C24 Rh2 Ga3 Ga1 133.2(2) . . . . ?
C23 Rh2 Ga3 Ga1 172.0(2) . . . . ?
C25 Rh2 Ga3 Ga1 94.3(3) . . . . ?
C22 Rh2 Ga3 Ga1 -166.2(6) . . . . ?
C21 Rh2 Ga3 Ga1 70.3(6) . . . . ?
Ga2 Rh2 Ga3 Ga1 -107.70(4) . . . . ?
Rh1 Rh2 Ga3 Ga1 -53.91(5) . . . . ?
C24 Rh2 Ga3 Ga2 -119.1(2) . . . . ?
C23 Rh2 Ga3 Ga2 -80.3(2) . . . . ?
C25 Rh2 Ga3 Ga2 -158.0(3) . . . . ?
C22 Rh2 Ga3 Ga2 -58.5(6) . . . . ?
C21 Rh2 Ga3 Ga2 178.0(6) . . . . ?
Ga1 Rh2 Ga3 Ga2 107.70(4) . . . . ?
Rh1 Rh2 Ga3 Ga2 53.79(5) . . . . ?
C15 Rh1 Ga3 C51 0.3(4) . . . . ?
C11 Rh1 Ga3 C51 38.1(4) . . . . ?
C14 Rh1 Ga3 C51 -37.9(5) . . . . ?
C12 Rh1 Ga3 C51 62.1(7) . . . . ?
C13 Rh1 Ga3 C51 -60.6(7) . . . . ?
Ga1 Rh1 Ga3 C51 120.4(4) . . . . ?
Ga2 Rh1 Ga3 C51 -131.4(4) . . . . ?
Rh2 Rh1 Ga3 C51 174.5(4) . . . . ?
C15 Rh1 Ga3 Rh2 -174.2(2) . . . . ?
C11 Rh1 Ga3 Rh2 -136.4(3) . . . . ?
C14 Rh1 Ga3 Rh2 147.6(3) . . . . ?
C12 Rh1 Ga3 Rh2 -112.3(6) . . . . ?
C13 Rh1 Ga3 Rh2 124.9(6) . . . . ?
Ga1 Rh1 Ga3 Rh2 -54.06(5) . . . . ?
Ga2 Rh1 Ga3 Rh2 54.14(4) . . . . ?
C15 Rh1 Ga3 Ga1 -120.1(3) . . . . ?
C11 Rh1 Ga3 Ga1 -82.3(3) . . . . ?
C14 Rh1 Ga3 Ga1 -158.3(3) . . . . ?
C12 Rh1 Ga3 Ga1 -58.3(6) . . . . ?
C13 Rh1 Ga3 Ga1 179.0(6) . . . . ?
Ga2 Rh1 Ga3 Ga1 108.21(6) . . . . ?
Rh2 Rh1 Ga3 Ga1 54.06(5) . . . . ?
C15 Rh1 Ga3 Ga2 131.7(3) . . . . ?
C11 Rh1 Ga3 Ga2 169.5(3) . . . . ?
C14 Rh1 Ga3 Ga2 93.5(3) . . . . ?
C12 Rh1 Ga3 Ga2 -166.5(6) . . . . ?
C13 Rh1 Ga3 Ga2 70.8(6) . . . . ?
Ga1 Rh1 Ga3 Ga2 -108.21(6) . . . . ?
Rh2 Rh1 Ga3 Ga2 -54.14(4) . . . . ?
C31 Ga1 Ga3 C51 11.4(5) . . . . ?
Rh1 Ga1 Ga3 C51 -122.9(3) . . . . ?
Rh2 Ga1 Ga3 C51 135.0(3) . . . . ?
C31 Ga1 Ga3 Rh2 -123.7(4) . . . . ?
Rh1 Ga1 Ga3 Rh2 102.06(5) . . . . ?
C31 Ga1 Ga3 Rh1 134.3(4) . . . . ?
Rh2 Ga1 Ga3 Rh1 -102.06(5) . . . . ?
C31 Ga1 Ga3 Ga2 -175.0(4) . . . . ?
Rh1 Ga1 Ga3 Ga2 50.77(5) . . . . ?
Rh2 Ga1 Ga3 Ga2 -51.29(3) . . . . ?
C41 Ga2 Ga3 C51 -2.9(5) . . . . ?
Rh1 Ga2 Ga3 C51 121.7(4) . . . . ?
Rh2 Ga2 Ga3 C51 -136.2(4) . . . . ?
C41 Ga2 Ga3 Rh2 133.2(3) . . . . ?
Rh1 Ga2 Ga3 Rh2 -102.08(5) . . . . ?
C41 Ga2 Ga3 Rh1 -124.7(3) . . . . ?
Rh2 Ga2 Ga3 Rh1 102.08(5) . . . . ?
C41 Ga2 Ga3 Ga1 -175.6(3) . . . . ?
Rh1 Ga2 Ga3 Ga1 -50.88(5) . . . . ?
Rh2 Ga2 Ga3 Ga1 51.21(4) . . . . ?
C14 Rh1 C11 C15 38.0(4) . . . . ?
C12 Rh1 C11 C15 116.4(7) . . . . ?
C13 Rh1 C11 C15 80.1(5) . . . . ?
Ga1 Rh1 C11 C15 -147.8(4) . . . . ?
Ga2 Rh1 C11 C15 72.0(9) . . . . ?
Ga3 Rh1 C11 C15 -77.0(5) . . . . ?
Rh2 Rh1 C11 C15 -147.3(4) . . . . ?
C15 Rh1 C11 C12 -116.4(7) . . . . ?
C14 Rh1 C11 C12 -78.4(5) . . . . ?
C13 Rh1 C11 C12 -36.4(4) . . . . ?
Ga1 Rh1 C11 C12 95.8(4) . . . . ?
Ga2 Rh1 C11 C12 -44.4(9) . . . . ?
Ga3 Rh1 C11 C12 166.5(4) . . . . ?
Rh2 Rh1 C11 C12 96.2(5) . . . . ?
C15 Rh1 C11 C111 120.5(11) . . . . ?
C14 Rh1 C11 C111 158.5(10) . . . . ?
C12 Rh1 C11 C111 -123.1(11) . . . . ?
C13 Rh1 C11 C111 -159.5(10) . . . . ?
Ga1 Rh1 C11 C111 -27.3(9) . . . . ?
Ga2 Rh1 C11 C111 -167.5(6) . . . . ?
Ga3 Rh1 C11 C111 43.4(10) . . . . ?
Rh2 Rh1 C11 C111 -26.9(12) . . . . ?
C15 C11 C12 C13 0.6(9) . . . . ?
C111 C11 C12 C13 -164.3(7) . . . . ?
Rh1 C11 C12 C13 63.9(6) . . . . ?
C15 C11 C12 C121 173.0(8) . . . . ?
C111 C11 C12 C121 8.1(13) . . . . ?
Rh1 C11 C12 C121 -123.7(8) . . . . ?
C15 C11 C12 Rh1 -63.3(6) . . . . ?
C111 C11 C12 Rh1 131.8(8) . . . . ?
C15 Rh1 C12 C13 -79.4(5) . . . . ?
C11 Rh1 C12 C13 -116.5(7) . . . . ?
C14 Rh1 C12 C13 -37.2(5) . . . . ?
Ga1 Rh1 C12 C13 155.5(4) . . . . ?
Ga2 Rh1 C12 C13 46.2(5) . . . . ?
Ga3 Rh1 C12 C13 -150.0(5) . . . . ?
Rh2 Rh1 C12 C13 115.2(4) . . . . ?
C15 Rh1 C12 C11 37.1(4) . . . . ?
C14 Rh1 C12 C11 79.3(5) . . . . ?
C13 Rh1 C12 C11 116.5(7) . . . . ?
Ga1 Rh1 C12 C11 -88.0(4) . . . . ?
Ga2 Rh1 C12 C11 162.7(4) . . . . ?
Ga3 Rh1 C12 C11 -33.5(8) . . . . ?
Rh2 Rh1 C12 C11 -128.3(4) . . . . ?
C15 Rh1 C12 C121 156.5(10) . . . . ?
C11 Rh1 C12 C121 119.4(11) . . . . ?
C14 Rh1 C12 C121 -161.3(10) . . . . ?
C13 Rh1 C12 C121 -124.1(11) . . . . ?
Ga1 Rh1 C12 C121 31.4(9) . . . . ?
Ga2 Rh1 C12 C121 -77.9(9) . . . . ?
Ga3 Rh1 C12 C121 85.9(10) . . . . ?
Rh2 Rh1 C12 C121 -8.9(10) . . . . ?
C11 C12 C13 C14 -1.2(9) . . . . ?
C121 C12 C13 C14 -173.5(8) . . . . ?
Rh1 C12 C13 C14 59.9(5) . . . . ?
C11 C12 C13 C131 171.6(7) . . . . ?
C121 C12 C13 C131 -0.6(14) . . . . ?
Rh1 C12 C13 C131 -127.3(8) . . . . ?
C11 C12 C13 Rh1 -61.1(5) . . . . ?
C121 C12 C13 Rh1 126.6(9) . . . . ?
C15 Rh1 C13 C12 80.1(5) . . . . ?
C11 Rh1 C13 C12 38.5(5) . . . . ?
C14 Rh1 C13 C12 117.8(7) . . . . ?
Ga1 Rh1 C13 C12 -31.6(6) . . . . ?
Ga2 Rh1 C13 C12 -144.3(4) . . . . ?
Ga3 Rh1 C13 C12 149.6(5) . . . . ?
Rh2 Rh1 C13 C12 -102.7(5) . . . . ?
C15 Rh1 C13 C14 -37.7(5) . . . . ?
C11 Rh1 C13 C14 -79.3(6) . . . . ?
C12 Rh1 C13 C14 -117.8(7) . . . . ?
Ga1 Rh1 C13 C14 -149.4(4) . . . . ?
Ga2 Rh1 C13 C14 97.9(5) . . . . ?
Ga3 Rh1 C13 C14 31.8(10) . . . . ?
Rh2 Rh1 C13 C14 139.5(4) . . . . ?
C15 Rh1 C13 C131 -160.8(9) . . . . ?
C11 Rh1 C13 C131 157.6(9) . . . . ?
C14 Rh1 C13 C131 -123.1(11) . . . . ?
C12 Rh1 C13 C131 119.1(10) . . . . ?
Ga1 Rh1 C13 C131 87.5(8) . . . . ?
Ga2 Rh1 C13 C131 -25.2(8) . . . . ?
Ga3 Rh1 C13 C131 -91.3(9) . . . . ?
Rh2 Rh1 C13 C131 16.4(10) . . . . ?
C12 C13 C14 C15 1.5(9) . . . . ?
C131 C13 C14 C15 -170.9(8) . . . . ?
Rh1 C13 C14 C15 63.1(5) . . . . ?
C12 C13 C14 C141 164.1(8) . . . . ?
C131 C13 C14 C141 -8.4(14) . . . . ?
Rh1 C13 C14 C141 -134.3(9) . . . . ?
C12 C13 C14 Rh1 -61.6(6) . . . . ?
C131 C13 C14 Rh1 125.9(9) . . . . ?
C11 Rh1 C14 C15 -37.5(5) . . . . ?
C12 Rh1 C14 C15 -80.5(6) . . . . ?
C13 Rh1 C14 C15 -116.5(8) . . . . ?
Ga1 Rh1 C14 C15 -50.7(7) . . . . ?
Ga2 Rh1 C14 C15 153.7(5) . . . . ?
Ga3 Rh1 C14 C15 76.4(5) . . . . ?
Rh2 Rh1 C14 C15 149.5(5) . . . . ?
C15 Rh1 C14 C13 116.5(8) . . . . ?
C11 Rh1 C14 C13 79.0(6) . . . . ?
C12 Rh1 C14 C13 35.9(5) . . . . ?
Ga1 Rh1 C14 C13 65.8(8) . . . . ?
Ga2 Rh1 C14 C13 -89.8(5) . . . . ?
Ga3 Rh1 C14 C13 -167.2(4) . . . . ?
Rh2 Rh1 C14 C13 -94.0(6) . . . . ?
C15 Rh1 C14 C141 -116.1(10) . . . . ?
C11 Rh1 C14 C141 -153.6(9) . . . . ?
C12 Rh1 C14 C141 163.3(9) . . . . ?
C13 Rh1 C14 C141 127.4(11) . . . . ?
Ga1 Rh1 C14 C141 -166.8(6) . . . . ?
Ga2 Rh1 C14 C141 37.6(8) . . . . ?
Ga3 Rh1 C14 C141 -39.8(9) . . . . ?
Rh2 Rh1 C14 C141 33.4(11) . . . . ?
C12 C11 C15 C14 0.3(9) . . . . ?
C111 C11 C15 C14 165.3(7) . . . . ?
Rh1 C11 C15 C14 -64.7(6) . . . . ?
C12 C11 C15 C151 -166.9(7) . . . . ?
C111 C11 C15 C151 -2.0(13) . . . . ?
Rh1 C11 C15 C151 128.0(8) . . . . ?
C12 C11 C15 Rh1 65.0(6) . . . . ?
C111 C11 C15 Rh1 -130.0(8) . . . . ?
C13 C14 C15 C11 -1.1(9) . . . . ?
C141 C14 C15 C11 -164.8(8) . . . . ?
Rh1 C14 C15 C11 64.7(6) . . . . ?
C13 C14 C15 C151 166.4(8) . . . . ?
C141 C14 C15 C151 2.8(12) . . . . ?
Rh1 C14 C15 C151 -127.8(8) . . . . ?
C13 C14 C15 Rh1 -65.8(6) . . . . ?
C141 C14 C15 Rh1 130.5(7) . . . . ?
C14 Rh1 C15 C11 -116.0(7) . . . . ?
C12 Rh1 C15 C11 -38.2(5) . . . . ?
C13 Rh1 C15 C11 -78.6(5) . . . . ?
Ga1 Rh1 C15 C11 39.8(5) . . . . ?
Ga2 Rh1 C15 C11 -153.2(4) . . . . ?
Ga3 Rh1 C15 C11 121.4(4) . . . . ?
Rh2 Rh1 C15 C11 107.2(8) . . . . ?
C11 Rh1 C15 C14 116.0(7) . . . . ?
C12 Rh1 C15 C14 77.8(5) . . . . ?
C13 Rh1 C15 C14 37.4(5) . . . . ?
Ga1 Rh1 C15 C14 155.8(4) . . . . ?
Ga2 Rh1 C15 C14 -37.2(6) . . . . ?
Ga3 Rh1 C15 C14 -122.6(4) . . . . ?
Rh2 Rh1 C15 C14 -136.7(6) . . . . ?
C11 Rh1 C15 C151 -123.1(10) . . . . ?
C14 Rh1 C15 C151 120.9(11) . . . . ?
C12 Rh1 C15 C151 -161.3(10) . . . . ?
C13 Rh1 C15 C151 158.3(10) . . . . ?
Ga1 Rh1 C15 C151 -83.3(9) . . . . ?
Ga2 Rh1 C15 C151 83.6(9) . . . . ?
Ga3 Rh1 C15 C151 -1.7(9) . . . . ?
Rh2 Rh1 C15 C151 -15.9(15) . . . . ?
C24 Rh2 C21 C22 80.2(5) . . . . ?
C23 Rh2 C21 C22 36.9(5) . . . . ?
C25 Rh2 C21 C22 118.4(8) . . . . ?
Ga1 Rh2 C21 C22 -141.9(4) . . . . ?
Ga3 Rh2 C21 C22 152.9(5) . . . . ?
Ga2 Rh2 C21 C22 -29.6(6) . . . . ?
Rh1 Rh2 C21 C22 -101.9(5) . . . . ?
C24 Rh2 C21 C25 -38.3(5) . . . . ?
C23 Rh2 C21 C25 -81.5(6) . . . . ?
C22 Rh2 C21 C25 -118.4(8) . . . . ?
Ga1 Rh2 C21 C25 99.7(5) . . . . ?
Ga3 Rh2 C21 C25 34.5(10) . . . . ?
Ga2 Rh2 C21 C25 -148.0(5) . . . . ?
Rh1 Rh2 C21 C25 139.7(5) . . . . ?
C24 Rh2 C21 C211 -160.5(9) . . . . ?
C23 Rh2 C21 C211 156.3(9) . . . . ?
C25 Rh2 C21 C211 -122.2(11) . . . . ?
C22 Rh2 C21 C211 119.3(9) . . . . ?
Ga1 Rh2 C21 C211 -22.6(8) . . . . ?
Ga3 Rh2 C21 C211 -87.8(9) . . . . ?
Ga2 Rh2 C21 C211 89.7(8) . . . . ?
Rh1 Rh2 C21 C211 17.5(10) . . . . ?
C25 C21 C22 C23 -0.5(10) . . . . ?
C211 C21 C22 C23 171.0(8) . . . . ?
Rh2 C21 C22 C23 -59.9(6) . . . . ?
C25 C21 C22 C221 -177.0(8) . . . . ?
C211 C21 C22 C221 -5.5(14) . . . . ?
Rh2 C21 C22 C221 123.7(8) . . . . ?
C25 C21 C22 Rh2 59.4(6) . . . . ?
C211 C21 C22 Rh2 -129.2(8) . . . . ?
C24 Rh2 C22 C23 38.3(5) . . . . ?
C25 Rh2 C22 C23 80.6(5) . . . . ?
C21 Rh2 C22 C23 117.4(7) . . . . ?
Ga1 Rh2 C22 C23 166.0(4) . . . . ?
Ga3 Rh2 C22 C23 -30.2(9) . . . . ?
Ga2 Rh2 C22 C23 -85.3(4) . . . . ?
Rh1 Rh2 C22 C23 -126.9(4) . . . . ?
C24 Rh2 C22 C21 -79.1(5) . . . . ?
C23 Rh2 C22 C21 -117.4(7) . . . . ?
C25 Rh2 C22 C21 -36.8(5) . . . . ?
Ga1 Rh2 C22 C21 48.6(5) . . . . ?
Ga3 Rh2 C22 C21 -147.6(5) . . . . ?
Ga2 Rh2 C22 C21 157.4(4) . . . . ?
Rh1 Rh2 C22 C21 115.7(4) . . . . ?
C24 Rh2 C22 C221 160.0(9) . . . . ?
C23 Rh2 C22 C221 121.7(10) . . . . ?
C25 Rh2 C22 C221 -157.7(9) . . . . ?
C21 Rh2 C22 C221 -120.9(10) . . . . ?
Ga1 Rh2 C22 C221 -72.3(8) . . . . ?
Ga3 Rh2 C22 C221 91.5(10) . . . . ?
Ga2 Rh2 C22 C221 36.5(8) . . . . ?
Rh1 Rh2 C22 C221 -5.2(10) . . . . ?
C21 C22 C23 C24 0.1(10) . . . . ?
C221 C22 C23 C24 176.5(8) . . . . ?
Rh2 C22 C23 C24 -63.0(6) . . . . ?
C21 C22 C23 C231 -164.0(8) . . . . ?
C221 C22 C23 C231 12.3(14) . . . . ?
Rh2 C22 C23 C231 132.9(8) . . . . ?
C21 C22 C23 Rh2 63.1(6) . . . . ?
C221 C22 C23 Rh2 -120.6(9) . . . . ?
C24 Rh2 C23 C22 -116.6(7) . . . . ?
C25 Rh2 C23 C22 -78.5(5) . . . . ?
C21 Rh2 C23 C22 -36.4(4) . . . . ?
Ga1 Rh2 C23 C22 -33.2(8) . . . . ?
Ga3 Rh2 C23 C22 168.4(4) . . . . ?
Ga2 Rh2 C23 C22 98.4(4) . . . . ?
Rh1 Rh2 C23 C22 94.5(5) . . . . ?
C25 Rh2 C23 C24 38.1(5) . . . . ?
C22 Rh2 C23 C24 116.6(7) . . . . ?
C21 Rh2 C23 C24 80.1(5) . . . . ?
Ga1 Rh2 C23 C24 83.4(7) . . . . ?
Ga3 Rh2 C23 C24 -75.0(5) . . . . ?
Ga2 Rh2 C23 C24 -145.1(4) . . . . ?
Rh1 Rh2 C23 C24 -148.9(4) . . . . ?
C24 Rh2 C23 C231 115.7(10) . . . . ?
C25 Rh2 C23 C231 153.9(9) . . . . ?
C22 Rh2 C23 C231 -127.7(10) . . . . ?
C21 Rh2 C23 C231 -164.1(9) . . . . ?
Ga1 Rh2 C23 C231 -160.9(5) . . . . ?
Ga3 Rh2 C23 C231 40.8(9) . . . . ?
Ga2 Rh2 C23 C231 -29.3(8) . . . . ?
Rh1 Rh2 C23 C231 -33.2(10) . . . . ?
C22 C23 C24 C25 0.3(10) . . . . ?
C231 C23 C24 C25 165.4(8) . . . . ?
Rh2 C23 C24 C25 -66.6(6) . . . . ?
C22 C23 C24 C241 -167.8(8) . . . . ?
C231 C23 C24 C241 -2.7(12) . . . . ?
Rh2 C23 C24 C241 125.3(8) . . . . ?
C22 C23 C24 Rh2 66.9(6) . . . . ?
C231 C23 C24 Rh2 -128.0(7) . . . . ?
C23 Rh2 C24 C25 115.2(7) . . . . ?
C22 Rh2 C24 C25 78.5(5) . . . . ?
C21 Rh2 C24 C25 38.0(5) . . . . ?
Ga1 Rh2 C24 C25 -33.9(6) . . . . ?
Ga3 Rh2 C24 C25 -119.8(4) . . . . ?
Ga2 Rh2 C24 C25 158.1(4) . . . . ?
Rh1 Rh2 C24 C25 -137.7(6) . . . . ?
C25 Rh2 C24 C23 -115.2(7) . . . . ?
C22 Rh2 C24 C23 -36.7(5) . . . . ?
C21 Rh2 C24 C23 -77.2(5) . . . . ?
Ga1 Rh2 C24 C23 -149.1(4) . . . . ?
Ga3 Rh2 C24 C23 125.0(4) . . . . ?
Ga2 Rh2 C24 C23 42.9(5) . . . . ?
Rh1 Rh2 C24 C23 107.1(7) . . . . ?
C23 Rh2 C24 C241 -122.7(10) . . . . ?
C25 Rh2 C24 C241 122.1(10) . . . . ?
C22 Rh2 C24 C241 -159.4(9) . . . . ?
C21 Rh2 C24 C241 160.1(9) . . . . ?
Ga1 Rh2 C24 C241 88.2(8) . . . . ?
Ga3 Rh2 C24 C241 2.3(9) . . . . ?
Ga2 Rh2 C24 C241 -79.8(8) . . . . ?
Rh1 Rh2 C24 C241 -15.6(14) . . . . ?
C23 C24 C25 C21 -0.6(9) . . . . ?
C241 C24 C25 C21 167.7(8) . . . . ?
Rh2 C24 C25 C21 -66.0(6) . . . . ?
C23 C24 C25 C251 -163.0(8) . . . . ?
C241 C24 C25 C251 5.3(13) . . . . ?
Rh2 C24 C25 C251 131.5(8) . . . . ?
C23 C24 C25 Rh2 65.4(5) . . . . ?
C241 C24 C25 Rh2 -126.2(8) . . . . ?
C22 C21 C25 C24 0.7(9) . . . . ?
C211 C21 C25 C24 -170.3(8) . . . . ?
Rh2 C21 C25 C24 62.0(6) . . . . ?
C22 C21 C25 C251 162.4(8) . . . . ?
C211 C21 C25 C251 -8.6(15) . . . . ?
Rh2 C21 C25 C251 -136.3(9) . . . . ?
C22 C21 C25 Rh2 -61.3(6) . . . . ?
C211 C21 C25 Rh2 127.7(9) . . . . ?
C23 Rh2 C25 C24 -38.7(5) . . . . ?
C22 Rh2 C25 C24 -79.8(5) . . . . ?
C21 Rh2 C25 C24 -115.4(7) . . . . ?
Ga1 Rh2 C25 C24 156.5(4) . . . . ?
Ga3 Rh2 C25 C24 79.3(5) . . . . ?
Ga2 Rh2 C25 C24 -46.0(7) . . . . ?
Rh1 Rh2 C25 C24 150.8(4) . . . . ?
C24 Rh2 C25 C21 115.4(7) . . . . ?
C23 Rh2 C25 C21 76.7(6) . . . . ?
C22 Rh2 C25 C21 35.6(5) . . . . ?
Ga1 Rh2 C25 C21 -88.1(5) . . . . ?
Ga3 Rh2 C25 C21 -165.3(4) . . . . ?
Ga2 Rh2 C25 C21 69.4(8) . . . . ?
Rh1 Rh2 C25 C21 -93.8(6) . . . . ?
C24 Rh2 C25 C251 -117.0(11) . . . . ?
C23 Rh2 C25 C251 -155.7(10) . . . . ?
C22 Rh2 C25 C251 163.2(10) . . . . ?
C21 Rh2 C25 C251 127.6(12) . . . . ?
Ga1 Rh2 C25 C251 39.5(9) . . . . ?
Ga3 Rh2 C25 C251 -37.7(10) . . . . ?
Ga2 Rh2 C25 C251 -163.0(6) . . . . ?
Rh1 Rh2 C25 C251 33.8(12) . . . . ?
Rh1 Ga1 C31 C32 47.5(8) . . . . ?
Rh2 Ga1 C31 C32 -128.3(5) . . . . ?
Ga3 Ga1 C31 C32 -44.3(7) . . . . ?
Rh1 Ga1 C31 C35 -65.3(8) . . . . ?
Rh2 Ga1 C31 C35 118.9(5) . . . . ?
Ga3 Ga1 C31 C35 -157.1(4) . . . . ?
Rh1 Ga1 C31 C311 170.8(4) . . . . ?
Rh2 Ga1 C31 C311 -5.0(8) . . . . ?
Ga3 Ga1 C31 C311 79.0(7) . . . . ?
C35 C31 C32 C33 -1.7(9) . . . . ?
C311 C31 C32 C33 119.5(8) . . . . ?
Ga1 C31 C32 C33 -118.2(7) . . . . ?
C35 C31 C32 C321 -177.7(8) . . . . ?
C311 C31 C32 C321 -56.5(11) . . . . ?
Ga1 C31 C32 C321 65.8(9) . . . . ?
C321 C32 C33 C34 177.8(8) . . . . ?
C31 C32 C33 C34 2.0(10) . . . . ?
C321 C32 C33 C331 -4.7(15) . . . . ?
C31 C32 C33 C331 179.5(8) . . . . ?
C32 C33 C34 C35 -1.6(11) . . . . ?
C331 C33 C34 C35 -179.1(8) . . . . ?
C32 C33 C34 C341 178.7(8) . . . . ?
C331 C33 C34 C341 1.1(14) . . . . ?
C33 C34 C35 C31 0.4(10) . . . . ?
C341 C34 C35 C31 -179.8(8) . . . . ?
C33 C34 C35 C351 -178.2(8) . . . . ?
C341 C34 C35 C351 1.6(16) . . . . ?
C32 C31 C35 C34 0.7(9) . . . . ?
C311 C31 C35 C34 -119.8(8) . . . . ?
Ga1 C31 C35 C34 118.0(7) . . . . ?
C32 C31 C35 C351 179.5(7) . . . . ?
C311 C31 C35 C351 59.0(11) . . . . ?
Ga1 C31 C35 C351 -63.3(9) . . . . ?
Rh1 Ga2 C41 C45 -127.1(5) . . . . ?
Rh2 Ga2 C41 C45 47.4(8) . . . . ?
Ga3 Ga2 C41 C45 -42.6(8) . . . . ?
Rh1 Ga2 C41 C42 120.9(6) . . . . ?
Rh2 Ga2 C41 C42 -64.6(8) . . . . ?
Ga3 Ga2 C41 C42 -154.6(5) . . . . ?
Rh1 Ga2 C41 C411 -3.4(8) . . . . ?
Rh2 Ga2 C41 C411 171.1(4) . . . . ?
Ga3 Ga2 C41 C411 81.1(7) . . . . ?
C45 C41 C42 C43 1.4(9) . . . . ?
C411 C41 C42 C43 -120.1(9) . . . . ?
Ga2 C41 C42 C43 118.3(7) . . . . ?
C45 C41 C42 C421 175.7(8) . . . . ?
C411 C41 C42 C421 54.2(11) . . . . ?
Ga2 C41 C42 C421 -67.5(9) . . . . ?
C421 C42 C43 C44 -175.6(9) . . . . ?
C41 C42 C43 C44 -1.8(10) . . . . ?
C421 C42 C43 C431 5.7(17) . . . . ?
C41 C42 C43 C431 179.5(8) . . . . ?
C42 C43 C44 C45 1.6(11) . . . . ?
C431 C43 C44 C45 -179.6(9) . . . . ?
C42 C43 C44 C441 -179.1(9) . . . . ?
C431 C43 C44 C441 -0.4(14) . . . . ?
C43 C44 C45 C41 -0.7(11) . . . . ?
C441 C44 C45 C41 -179.9(8) . . . . ?
C43 C44 C45 C451 177.2(9) . . . . ?
C441 C44 C45 C451 -2.0(17) . . . . ?
C42 C41 C45 C44 -0.4(9) . . . . ?
C411 C41 C45 C44 121.2(9) . . . . ?
Ga2 C41 C45 C44 -117.8(8) . . . . ?
C42 C41 C45 C451 -178.4(8) . . . . ?
C411 C41 C45 C451 -56.9(11) . . . . ?
Ga2 C41 C45 C451 64.2(9) . . . . ?
Rh2 Ga3 C51 C55 -102.2(5) . . . . ?
Rh1 Ga3 C51 C55 87.3(6) . . . . ?
Ga1 Ga3 C51 C55 168.5(4) . . . . ?
Ga2 Ga3 C51 C55 -1.1(7) . . . . ?
Rh2 Ga3 C51 C52 5.4(9) . . . . ?
Rh1 Ga3 C51 C52 -165.1(4) . . . . ?
Ga1 Ga3 C51 C52 -83.9(7) . . . . ?
Ga2 Ga3 C51 C52 106.5(6) . . . . ?
Rh2 Ga3 C51 C511 132.4(5) . . . . ?
Rh1 Ga3 C51 C511 -38.1(7) . . . . ?
Ga1 Ga3 C51 C511 43.2(7) . . . . ?
Ga2 Ga3 C51 C511 -126.4(5) . . . . ?
C55 C51 C52 C53 2.9(9) . . . . ?
C511 C51 C52 C53 135.2(8) . . . . ?
Ga3 C51 C52 C53 -101.9(7) . . . . ?
C55 C51 C52 C521 -179.3(7) . . . . ?
C511 C51 C52 C521 -47.1(11) . . . . ?
Ga3 C51 C52 C521 75.9(8) . . . . ?
C51 C52 C53 C54 -2.6(9) . . . . ?
C521 C52 C53 C54 179.7(7) . . . . ?
C51 C52 C53 C531 -179.1(8) . . . . ?
C521 C52 C53 C531 3.2(14) . . . . ?
C52 C53 C54 C55 1.3(9) . . . . ?
C531 C53 C54 C55 178.0(8) . . . . ?
C52 C53 C54 C541 -179.4(8) . . . . ?
C531 C53 C54 C541 -2.7(12) . . . . ?
C53 C54 C55 C51 0.6(9) . . . . ?
C541 C54 C55 C51 -178.7(8) . . . . ?
C53 C54 C55 C551 -175.5(7) . . . . ?
C541 C54 C55 C551 5.2(15) . . . . ?
C52 C51 C55 C54 -2.1(9) . . . . ?
C511 C51 C55 C54 -134.0(8) . . . . ?
Ga3 C51 C55 C54 105.5(7) . . . . ?
C52 C51 C55 C551 174.3(7) . . . . ?
C511 C51 C55 C551 42.4(10) . . . . ?
Ga3 C51 C55 C551 -78.1(8) . . . . ?
C93 C94 C91 C91A 166(9) 2_565 . . 2_565 ?
C91A C94 C91 C93 -166(9) 2_565 . . 2_565 ?
C91A C94 C91 C92 14(6) 2_565 . . . ?
C93 C94 C91 C92 179(3) 2_565 . . . ?
C91A C94 C91 C93A -170(7) 2_565 . . . ?
C93 C94 C91 C93A -3.9(19) 2_565 . . . ?
C91A C94 C91 C92A 11(5) 2_565 . . 2_565 ?
C93 C94 C91 C92A 176(4) 2_565 . . 2_565 ?
C91A C94 C91 C92 -170(9) 2_565 . . 2_565 ?
C93 C94 C91 C92 -4.2(7) 2_565 . . 2_565 ?
C91A C94 C91 C93A 13(4) 2_565 . . 2_565 ?
C93 C94 C91 C93A 179(5) 2_565 . . 2_565 ?
C91A C91 C92 C93A -173(8) 2_565 . . 2_565 ?
C93 C91 C92 C93A 0(5) 2_565 . . 2_565 ?
C93A C91 C92 C93A 5(5) . . . 2_565 ?
C92A C91 C92 C93A -173(9) 2_565 . . 2_565 ?
C94 C91 C92 C93A -179(6) . . . 2_565 ?
C92 C91 C92 C93A 3(5) 2_565 . . 2_565 ?
C91A C91 C92 C92A 0.0(15) 2_565 . . 2_565 ?
C93 C91 C92 C92A 173(8) 2_565 . . 2_565 ?
C93A C91 C92 C92A 177(4) . . . 2_565 ?
C94 C91 C92 C92A -6(3) . . . 2_565 ?
C92 C91 C92 C92A 176(4) 2_565 . . 2_565 ?
C93A C91 C92 C92A 173(9) 2_565 . . 2_565 ?
C91A C91 C92 C93 -177(4) 2_565 . . . ?
C93 C91 C92 C93 -5(5) 2_565 . . . ?
C93A C91 C92 C93 0.0 . . . . ?
C92A C91 C92 C93 -177(4) 2_565 . . . ?
C94 C91 C92 C93 176.6(13) . . . . ?
C92 C91 C92 C93 -1.2(11) 2_565 . . . ?
C93A C91 C92 C93 -5(5) 2_565 . . . ?
C91A C91 C92 C91 -176(5) 2_565 . . 2_565 ?
C93 C91 C92 C91 -3(5) 2_565 . . 2_565 ?
C93A C91 C92 C91 1.2(11) . . . 2_565 ?
C92A C91 C92 C91 -176(5) 2_565 . . 2_565 ?
C94 C91 C92 C91 178(2) . . . 2_565 ?
C92 C91 C92 C91 0.0(6) 2_565 . . 2_565 ?
C93A C91 C92 C91 -3(4) 2_565 . . 2_565 ?
C93 C91 C92 C91A 173(9) 2_565 . . 2_565 ?
C93A C91 C92 C91A 177(4) . . . 2_565 ?
C92A C91 C92 C91A 0.0(15) 2_565 . . 2_565 ?
C94 C91 C92 C91A -6(2) . . . 2_565 ?
C92 C91 C92 C91A 176(4) 2_565 . . 2_565 ?
C93A C91 C92 C91A 173(8) 2_565 . . 2_565 ?
C92A C92 C93 C93A 0(4) 2_565 . . 2_565 ?
C91 C92 C93 C93A 173(8) . . . 2_565 ?
C91 C92 C93 C93A 171(10) 2_565 . . 2_565 ?
C91A C92 C93 C93A 171(10) 2_565 . . 2_565 ?
C93A C92 C93 C91 -171(10) 2_565 . . 2_565 ?
C92A C92 C93 C91 -171(11) 2_565 . . 2_565 ?
C91 C92 C93 C91 2(2) . . . 2_565 ?
C91A C92 C93 C91 0.0(18) 2_565 . . 2_565 ?
C93A C92 C93 C91A -173(8) 2_565 . . . ?
C92A C92 C93 C91A -173(10) 2_565 . . . ?
C91 C92 C93 C91A 0.0 . . . . ?
C91 C92 C93 C91A -2(2) 2_565 . . . ?
C91A C92 C93 C91A -2(3) 2_565 . . . ?
C93A C92 C93 C94 -166(9) 2_565 . . 2_565 ?
C92A C92 C93 C94 -166(10) 2_565 . . 2_565 ?
C91 C92 C93 C94 7.6(15) . . . 2_565 ?
C91 C92 C93 C94 5.4(19) 2_565 . . 2_565 ?
C91A C92 C93 C94 5(4) 2_565 . . 2_565 ?
C93A C93 C91A C91 0(2) 2_565 . . 2_565 ?
C92 C93 C91A C91 4(4) . . . 2_565 ?
C94 C93 C91A C91 -169(4) 2_565 . . 2_565 ?
C93A C93 C91A C94 169(5) 2_565 . . 2_565 ?
C91 C93 C91A C94 169(4) 2_565 . . 2_565 ?
C92 C93 C91A C94 172.8(14) . . . 2_565 ?
C93A C93 C91A C92A -4(5) 2_565 . . . ?
C91 C93 C91A C92A -4(4) 2_565 . . . ?
C92 C93 C91A C92A 0.0 . . . . ?
C94 C93 C91A C92A -172.8(14) 2_565 . . . ?
C93A C93 C91A C92 -3(4) 2_565 . . 2_565 ?
C91 C93 C91A C92 -3(3) 2_565 . . 2_565 ?
C92 C93 C91A C92 1.2(10) . . . 2_565 ?
C94 C93 C91A C92 -172(2) 2_565 . . 2_565 ?
C91 C91A C92A C92 0.0(12) 2_565 . . 2_565 ?
C94 C91A C92A C92 -165(4) 2_565 . . 2_565 ?
C93 C91A C92A C92 3(2) . . . 2_565 ?
C91 C91A C92A C93A -3(2) 2_565 . . . ?
C94 C91A C92A C93A -167(2) 2_565 . . . ?
C93 C91A C92A C93A 0.0 . . . . ?
C92 C91A C92A C93A -3(2) 2_565 . . . ?
C94 C91A C92A C91 -165(4) 2_565 . . 2_565 ?
C93 C91A C92A C91 3(2) . . . 2_565 ?
C92 C91A C92A C91 0.0(12) 2_565 . . 2_565 ?
C91A C92A C93A C92 7(6) . . . 2_565 ?
C91 C92A C93A C92 5(5) 2_565 . . 2_565 ?
C92 C92A C93A C93 0(4) 2_565 . . 2_565 ?
C91A C92A C93A C93 7(8) . . . 2_565 ?
C91 C92A C93A C93 5(7) 2_565 . . 2_565 ?
C92 C92A C93A C91 -7(6) 2_565 . . . ?
C91A C92A C93A C91 0.0 . . . . ?
C91 C92A C93A C91 -1.3(12) 2_565 . . . ?
C92 C92A C93A C91 -5(5) 2_565 . . 2_565 ?
C91A C92A C93A C91 1.3(12) . . . 2_565 ?
C91A C91 C93A C92 173(8) 2_565 . . 2_565 ?
C93 C91 C93A C92 173(7) 2_565 . . 2_565 ?
C92 C91 C93A C92 -3(2) . . . 2_565 ?
C92A C91 C93A C92 0(3) 2_565 . . 2_565 ?
C94 C91 C93A C92 -180(3) . . . 2_565 ?
C93A C91 C93A C92 -2(2) 2_565 . . 2_565 ?
C91A C91 C93A C93 0(2) 2_565 . . 2_565 ?
C92 C91 C93A C93 -176(5) . . . 2_565 ?
C92A C91 C93A C93 -173(8) 2_565 . . 2_565 ?
C94 C91 C93A C93 7(4) . . . 2_565 ?
C92 C91 C93A C93 -173(7) 2_565 . . 2_565 ?
C93A C91 C93A C93 -175(5) 2_565 . . 2_565 ?
C91A C91 C93A C92A 176(6) 2_565 . . . ?
C93 C91 C93A C92A 176(5) 2_565 . . . ?
C92 C91 C93A C92A 0.0 . . . . ?
C92A C91 C93A C92A 3(4) 2_565 . . . ?
C94 C91 C93A C92A -176.8(13) . . . . ?
C92 C91 C93A C92A 3(2) 2_565 . . . ?
C93A C91 C93A C92A 1.0(12) 2_565 . . . ?
C91A C91 C93A C91 175(7) 2_565 . . 2_565 ?
C93 C91 C93A C91 175(6) 2_565 . . 2_565 ?
C92 C91 C93A C91 -1.0(9) . . . 2_565 ?
C92A C91 C93A C91 2(3) 2_565 . . 2_565 ?
C94 C91 C93A C91 -178(2) . . . 2_565 ?
C92 C91 C93A C91 1.7(17) 2_565 . . 2_565 ?
C93A C91 C93A C91 0.0(6) 2_565 . . 2_565 ?
